data_7248565
loop_
_publ_author_name
'Zhu, Yujun'
'Liu, Ruoxi'
'Wang, Leyao'
'Chen, Chen'
'Zhao, Yupei'
'Guo, Wei'
'Zhang, Zhihui'

_publ_section_title
;
 Ciprofloxacin salts of benzene mono/di-carboxylate: crystal structures
 and the improvement of solubility
;
_journal_issue 20
_journal_name_full CrystEngComm
_journal_page_first 2662
_journal_page_last 2672
_journal_paper_doi 10.1039/D4CE00213J
_journal_volume 26
_journal_year 2024
_chemical_formula_moiety 'C17 H19 F N3 O3, C8 H5 O4'
_chemical_formula_sum 'C25 H24 F N3 O7'
_chemical_formula_weight 497.47
_space_group_crystal_system monoclinic
_space_group_IT_number 15
_space_group_name_Hall '-C 2yc'
_space_group_name_H-M_alt 'C 1 2/c 1'
_atom_sites_solution_hydrogens geom
_atom_sites_solution_primary dual
_audit_creation_date 2024-03-02
_audit_creation_method
;
Olex2 1.5
(compiled 2024.02.16 svn.r378c4104 for OlexSys, GUI svn.r6928)
;
_audit_update_record
;
2024-03-04 deposited with the CCDC.	2024-04-29 downloaded from the CCDC.
;
_cell_angle_alpha 90
_cell_angle_beta 103.238(10)
_cell_angle_gamma 90
_cell_formula_units_Z 8
_cell_length_a 32.213(12)
_cell_length_b 7.738(2)
_cell_length_c 19.107(6)
_cell_measurement_reflns_used 1802
_cell_measurement_temperature 296(2)
_cell_measurement_theta_max 23.71
_cell_measurement_theta_min 2.28
_cell_volume 4636(3)
_computing_cell_refinement 'Bruker SAINT'
_computing_data_collection 'Bruker APEX2'
_computing_data_reduction 'Bruker SAINT'
_computing_molecular_graphics 'Olex2 1.5 (Dolomanov et al., 2009)'
_computing_publication_material 'Olex2 1.5 (Dolomanov et al., 2009)'
_computing_structure_refinement 'SHELXL 2018/3 (Sheldrick, 2015)'
_computing_structure_solution 'SHELXT  (Sheldrick, 2015)'
_diffrn_ambient_temperature 296.15
_diffrn_measured_fraction_theta_full 0.997
_diffrn_measured_fraction_theta_max 0.997
_diffrn_measurement_device_type 'Bruker APEX-II CCD'
_diffrn_measurement_method '\f and \w scans'
_diffrn_radiation_type MoK\a
_diffrn_radiation_wavelength 0.71073
_diffrn_reflns_av_R_equivalents 0.1012
_diffrn_reflns_av_unetI/netI 0.1116
_diffrn_reflns_Laue_measured_fraction_full 0.997
_diffrn_reflns_Laue_measured_fraction_max 0.997
_diffrn_reflns_limit_h_max 38
_diffrn_reflns_limit_h_min -25
_diffrn_reflns_limit_k_max 9
_diffrn_reflns_limit_k_min -9
_diffrn_reflns_limit_l_max 22
_diffrn_reflns_limit_l_min -22
_diffrn_reflns_number 11880
_diffrn_reflns_point_group_measured_fraction_full 0.997
_diffrn_reflns_point_group_measured_fraction_max 0.997
_diffrn_reflns_theta_full 25.000
_diffrn_reflns_theta_max 25.000
_diffrn_reflns_theta_min 2.190
_diffrn_source 'Sealed tube'
_exptl_absorpt_coefficient_mu 0.110
_exptl_absorpt_correction_T_max 0.979
_exptl_absorpt_correction_T_min 0.971
_exptl_absorpt_correction_type multi-scan
_exptl_absorpt_process_details SADABS
_exptl_crystal_colour colourless
_exptl_crystal_colour_primary colourless
_exptl_crystal_density_diffrn 1.425
_exptl_crystal_description BLOCK
_exptl_crystal_F_000 2080
_exptl_crystal_size_max 0.26
_exptl_crystal_size_mid 0.21
_exptl_crystal_size_min 0.2
_refine_diff_density_max 0.682
_refine_diff_density_min -0.407
_refine_diff_density_rms 0.133
_refine_ls_extinction_method none
_refine_ls_goodness_of_fit_ref 1.060
_refine_ls_hydrogen_treatment constr
_refine_ls_matrix_type full
_refine_ls_number_parameters 327
_refine_ls_number_reflns 4079
_refine_ls_number_restraints 0
_refine_ls_restrained_S_all 1.060
_refine_ls_R_factor_all 0.1932
_refine_ls_R_factor_gt 0.1017
_refine_ls_shift/su_max 0.000
_refine_ls_shift/su_mean 0.000
_refine_ls_structure_factor_coef Fsqd
_refine_ls_weighting_details 'w=1/[\s^2^(Fo^2^)+(0.2000P)^2^] where P=(Fo^2^+2Fc^2^)/3'
_refine_ls_weighting_scheme calc
_refine_ls_wR_factor_gt 0.2705
_refine_ls_wR_factor_ref 0.3495
_reflns_Friedel_coverage 0.000
_reflns_number_gt 1930
_reflns_number_total 4079
_reflns_threshold_expression 'I > 2\s(I)'
_cod_data_source_file d4ce00213j2.cif
_cod_data_source_block 1
_cod_depositor_comments 'Adding full bibliography for 7248565--7248569.cif.'
_cod_database_code 7248565
_shelx_shelxl_version_number 2018/3
_shelx_space_group_comment
;
The symmetry employed for this shelxl refinement is uniquely defined
by the following loop, which should always be used as a source of
symmetry information in preference to the above space-group names.
They are only intended as comments.
;
_shelx_estimated_absorpt_t_max 0.978
_shelx_estimated_absorpt_t_min 0.972
_olex2_refinement_description
;
1. Fixed Uiso
 At 1.2 times of:
  All C(H) groups, All C(H,H) groups
 At 1.5 times of:
  All N(H,H) groups, All O(H) groups
2.a Ternary CH refined with riding coordinates:
 C15(H15)
2.b Secondary CH2 refined with riding coordinates:
 N1(H1A,H1B), C1(H1C,H1D), C2(H2A,H2B), C3(H3A,H3B), C4(H4A,H4B), C16(H16A,
 H16B), C17(H17A,H17B)
2.c Aromatic/amide H refined with riding coordinates:
 C7(H7), C10(H10), C13(H13), C19(H19), C20(H20), C21(H21), C22(H22)
2.d Idealised tetrahedral OH refined as rotating group:
 O1(H1), O5(H5)
;
_olex2_submission_special_instructions 'No special instructions were received'

loop_
_space_group_symop_operation_xyz
'x, y, z'
'-x, y, -z+1/2'
'x+1/2, y+1/2, z'
'-x+1/2, y+1/2, -z+1/2'
'-x, -y, -z'
'x, -y, z-1/2'
'-x+1/2, -y+1/2, -z'
'x+1/2, -y+1/2, z-1/2'

loop_
_atom_site_label
_atom_site_type_symbol
_atom_site_fract_x
_atom_site_fract_y
_atom_site_fract_z
_atom_site_U_iso_or_equiv
_atom_site_adp_type
_atom_site_occupancy
_atom_site_site_symmetry_order
_atom_site_calc_flag
_atom_site_refinement_flags_posn
_atom_site_refinement_flags_adp
_atom_site_refinement_flags_occupancy
_atom_site_disorder_assembly
_atom_site_disorder_group
F1 F 0.06384(13) 0.7768(5) 0.20840(17) 0.0606(12) Uani 1 1 d . . . . .
O1 O -0.07791(14) 0.8528(7) -0.1568(3) 0.0625(14) Uani 1 1 d . . . . .
H1 H -0.071162 0.883912 -0.114723 0.094 Uiso 1 1 calc R U . . .
O2 O -0.04826(18) 0.7135(8) -0.2319(3) 0.0819(18) Uani 1 1 d . . . . .
O3 O -0.04214(13) 0.8570(6) -0.0247(2) 0.0519(12) Uani 1 1 d . . . . .
N1 N 0.21656(17) 0.5423(8) 0.2612(3) 0.0547(16) Uani 1 1 d . . . . .
H1A H 0.230658 0.570126 0.227825 0.082 Uiso 1 1 calc R U . . .
H1B H 0.235561 0.515623 0.301419 0.082 Uiso 1 1 calc R U . . .
N2 N 0.13036(16) 0.5824(7) 0.1824(2) 0.0421(13) Uani 1 1 d . . . . .
N3 N 0.05339(15) 0.5562(6) -0.0679(2) 0.0384(12) Uani 1 1 d . . . . .
C1 C 0.1904(2) 0.6919(10) 0.2746(4) 0.0600(19) Uani 1 1 d . . . . .
H1C H 0.208745 0.791595 0.288429 0.072 Uiso 1 1 calc R U . . .
H1D H 0.177108 0.664840 0.313914 0.072 Uiso 1 1 calc R U . . .
C2 C 0.1566(2) 0.7345(9) 0.2085(3) 0.0579(19) Uani 1 1 d . . . . .
H2A H 0.138572 0.826036 0.219570 0.069 Uiso 1 1 calc R U . . .
H2B H 0.169997 0.775790 0.171081 0.069 Uiso 1 1 calc R U . . .
C3 C 0.1567(2) 0.4405(9) 0.1692(4) 0.0510(17) Uani 1 1 d . . . . .
H3A H 0.171166 0.472232 0.131745 0.061 Uiso 1 1 calc R U . . .
H3B H 0.138985 0.340456 0.152840 0.061 Uiso 1 1 calc R U . . .
C4 C 0.1894(2) 0.3957(10) 0.2374(4) 0.062(2) Uani 1 1 d . . . . .
H4A H 0.174968 0.362375 0.274689 0.074 Uiso 1 1 calc R U . . .
H4B H 0.206548 0.298629 0.228499 0.074 Uiso 1 1 calc R U . . .
C5 C 0.09509(17) 0.6249(7) 0.1270(3) 0.0354(14) Uani 1 1 d . . . . .
C6 C 0.06190(19) 0.7255(7) 0.1399(3) 0.0379(14) Uani 1 1 d . . . . .
C7 C 0.02688(19) 0.7688(7) 0.0887(3) 0.0386(15) Uani 1 1 d . . . . .
H7 H 0.005099 0.833070 0.100617 0.046 Uiso 1 1 calc R U . . .
C8 C 0.02383(18) 0.7160(7) 0.0181(3) 0.0344(14) Uani 1 1 d . . . . .
C9 C 0.05589(16) 0.6108(7) 0.0026(3) 0.0303(13) Uani 1 1 d . . . . .
C10 C 0.09066(18) 0.5621(8) 0.0568(3) 0.0364(14) Uani 1 1 d . . . . .
H10 H 0.111066 0.487430 0.046477 0.044 Uiso 1 1 calc R U . . .
C11 C -0.01265(19) 0.7667(7) -0.0381(3) 0.0364(14) Uani 1 1 d . . . . .
C12 C -0.01175(18) 0.7121(8) -0.1091(3) 0.0384(15) Uani 1 1 d . . . . .
C13 C 0.02059(19) 0.6074(8) -0.1203(3) 0.0433(15) Uani 1 1 d . . . . .
H13 H 0.019620 0.569987 -0.166888 0.052 Uiso 1 1 calc R U . . .
C14 C -0.0472(2) 0.7589(9) -0.1718(4) 0.0540(18) Uani 1 1 d . . . . .
C15 C 0.08297(19) 0.4263(8) -0.0819(3) 0.0432(15) Uani 1 1 d . . . . .
H15 H 0.078278 0.309072 -0.065924 0.052 Uiso 1 1 calc R U . . .
C16 C 0.0989(2) 0.4370(11) -0.1490(4) 0.070(2) Uani 1 1 d . . . . .
H16A H 0.089482 0.534063 -0.180782 0.084 Uiso 1 1 calc R U . . .
H16B H 0.102399 0.329642 -0.173145 0.084 Uiso 1 1 calc R U . . .
C17 C 0.1292(2) 0.4731(10) -0.0790(3) 0.0510(18) Uani 1 1 d . . . . .
H17A H 0.137959 0.591957 -0.068205 0.061 Uiso 1 1 calc R U . . .
H17B H 0.150896 0.387213 -0.060555 0.061 Uiso 1 1 calc R U . . .
O4 O 0.23499(15) 0.0784(8) 0.3376(2) 0.0766(17) Uani 1 1 d . . . . .
O5 O 0.27320(15) 0.0462(11) 0.4465(3) 0.094(2) Uani 1 1 d . . . . .
H5 H 0.270446 0.060456 0.487720 0.141 Uiso 1 1 calc R U . . .
O6 O 0.26414(15) 0.0052(8) 0.5659(3) 0.0799(19) Uani 1 1 d . . . . .
O7 O 0.21393(16) -0.0200(8) 0.6236(2) 0.0743(17) Uani 1 1 d . . . . .
C18 C 0.19564(18) 0.0400(8) 0.4268(3) 0.0384(15) Uani 1 1 d . . . . .
C19 C 0.1600(2) 0.0545(9) 0.3717(3) 0.0484(17) Uani 1 1 d . . . . .
H19 H 0.163484 0.070262 0.325115 0.058 Uiso 1 1 calc R U . . .
C20 C 0.1186(2) 0.0463(10) 0.3829(4) 0.0561(19) Uani 1 1 d . . . . .
H20 H 0.094982 0.054569 0.344532 0.067 Uiso 1 1 calc R U . . .
C21 C 0.1135(2) 0.0258(8) 0.4524(4) 0.0511(17) Uani 1 1 d . . . . .
H21 H 0.086407 0.022866 0.461623 0.061 Uiso 1 1 calc R U . . .
C22 C 0.1494(2) 0.0097(8) 0.5081(4) 0.0444(16) Uani 1 1 d . . . . .
H22 H 0.145689 -0.006171 0.554506 0.053 Uiso 1 1 calc R U . . .
C23 C 0.1903(2) 0.0160(8) 0.4976(3) 0.0423(15) Uani 1 1 d . . . . .
C24 C 0.2369(2) 0.0562(10) 0.4030(4) 0.0567(19) Uani 1 1 d . . . . .
C25 C 0.2248(2) -0.0029(9) 0.5665(3) 0.0550(19) Uani 1 1 d . . . . .

loop_
_atom_site_aniso_label
_atom_site_aniso_U_11
_atom_site_aniso_U_22
_atom_site_aniso_U_33
_atom_site_aniso_U_23
_atom_site_aniso_U_13
_atom_site_aniso_U_12
F1 0.087(3) 0.068(3) 0.0293(19) -0.0072(18) 0.0194(19) 0.018(2)
O1 0.048(3) 0.061(3) 0.072(4) 0.007(3) -0.002(2) 0.012(3)
O2 0.089(4) 0.096(4) 0.046(3) -0.004(3) -0.016(3) 0.010(3)
O3 0.051(3) 0.048(3) 0.056(3) 0.007(2) 0.011(2) 0.014(2)
N1 0.042(3) 0.094(5) 0.028(3) 0.009(3) 0.010(2) -0.002(3)
N2 0.049(3) 0.046(3) 0.029(3) 0.006(2) 0.005(2) 0.001(3)
N3 0.037(3) 0.045(3) 0.032(3) -0.001(2) 0.005(2) -0.001(2)
C1 0.054(4) 0.078(5) 0.047(4) -0.004(4) 0.009(3) -0.004(4)
C2 0.068(5) 0.058(4) 0.047(4) -0.003(3) 0.010(4) -0.011(4)
C3 0.050(4) 0.048(4) 0.053(4) 0.001(3) 0.006(3) 0.000(3)
C4 0.055(4) 0.071(5) 0.059(5) 0.012(4) 0.015(4) 0.020(4)
C5 0.038(3) 0.031(3) 0.038(3) 0.004(3) 0.011(3) -0.002(3)
C6 0.049(4) 0.036(3) 0.032(3) -0.005(3) 0.015(3) -0.005(3)
C7 0.051(4) 0.031(3) 0.037(3) -0.002(3) 0.017(3) 0.012(3)
C8 0.042(3) 0.028(3) 0.034(3) 0.005(3) 0.012(3) -0.003(3)
C9 0.033(3) 0.029(3) 0.030(3) -0.004(2) 0.010(2) -0.006(2)
C10 0.035(3) 0.043(3) 0.032(3) -0.003(3) 0.010(3) -0.002(3)
C11 0.040(3) 0.023(3) 0.048(4) 0.000(3) 0.013(3) 0.008(3)
C12 0.041(3) 0.036(3) 0.034(3) 0.004(3) 0.001(3) -0.002(3)
C13 0.050(4) 0.042(4) 0.039(3) -0.005(3) 0.011(3) -0.003(3)
C14 0.052(4) 0.044(4) 0.057(5) -0.003(3) -0.006(4) -0.001(3)
C15 0.051(4) 0.042(4) 0.038(3) -0.005(3) 0.014(3) 0.009(3)
C16 0.084(5) 0.097(6) 0.034(4) -0.009(4) 0.020(4) 0.032(5)
C17 0.048(4) 0.070(5) 0.038(3) -0.006(3) 0.015(3) 0.012(3)
O4 0.066(3) 0.132(5) 0.037(3) 0.006(3) 0.022(2) -0.003(3)
O5 0.045(3) 0.194(7) 0.046(3) -0.001(4) 0.016(3) 0.004(4)
O6 0.042(3) 0.148(6) 0.046(3) 0.002(3) 0.003(2) -0.005(3)
O7 0.066(3) 0.130(5) 0.028(2) 0.008(3) 0.014(2) 0.005(3)
C18 0.038(3) 0.048(4) 0.032(3) -0.007(3) 0.012(3) -0.004(3)
C19 0.056(4) 0.058(4) 0.032(3) -0.002(3) 0.013(3) -0.009(3)
C20 0.041(4) 0.073(5) 0.050(4) -0.003(4) -0.001(3) -0.014(4)
C21 0.042(4) 0.053(4) 0.062(4) -0.001(3) 0.019(3) -0.009(3)
C22 0.047(4) 0.041(4) 0.049(4) 0.001(3) 0.018(3) -0.004(3)
C23 0.049(4) 0.050(4) 0.030(3) -0.007(3) 0.013(3) 0.002(3)
C24 0.055(4) 0.082(5) 0.037(4) -0.010(4) 0.019(3) -0.001(4)
C25 0.061(5) 0.069(5) 0.034(4) -0.005(3) 0.009(3) 0.011(4)

loop_
_atom_type_symbol
_atom_type_description
_atom_type_scat_dispersion_real
_atom_type_scat_dispersion_imag
_atom_type_scat_source
C C 0.0033 0.0016 'International Tables Vol C Tables 4.2.6.8 and 6.1.1.4'
H H 0.0000 0.0000 'International Tables Vol C Tables 4.2.6.8 and 6.1.1.4'
F F 0.0171 0.0103 'International Tables Vol C Tables 4.2.6.8 and 6.1.1.4'
N N 0.0061 0.0033 'International Tables Vol C Tables 4.2.6.8 and 6.1.1.4'
O O 0.0106 0.0060 'International Tables Vol C Tables 4.2.6.8 and 6.1.1.4'

loop_
_geom_angle_atom_site_label_1
_geom_angle_atom_site_label_2
_geom_angle_atom_site_label_3
_geom_angle
_geom_angle_site_symmetry_1
_geom_angle_site_symmetry_3
_geom_angle_publ_flag
C14 O1 H1 109.5 . . ?
H1A N1 H1B 108.2 . . ?
C1 N1 H1A 109.7 . . ?
C1 N1 H1B 109.7 . . ?
C4 N1 H1A 109.7 . . ?
C4 N1 H1B 109.7 . . ?
C4 N1 C1 109.9(5) . . ?
C3 N2 C2 110.7(5) . . ?
C5 N2 C2 111.9(5) . . ?
C5 N2 C3 116.9(5) . . ?
C9 N3 C15 119.5(4) . . ?
C13 N3 C9 119.6(5) . . ?
C13 N3 C15 120.4(5) . . ?
N1 C1 H1C 109.5 . . ?
N1 C1 H1D 109.5 . . ?
N1 C1 C2 110.9(6) . . ?
H1C C1 H1D 108.1 . . ?
C2 C1 H1C 109.5 . . ?
C2 C1 H1D 109.5 . . ?
N2 C2 C1 111.1(6) . . ?
N2 C2 H2A 109.4 . . ?
N2 C2 H2B 109.4 . . ?
C1 C2 H2A 109.4 . . ?
C1 C2 H2B 109.4 . . ?
H2A C2 H2B 108.0 . . ?
N2 C3 H3A 109.6 . . ?
N2 C3 H3B 109.6 . . ?
N2 C3 C4 110.1(5) . . ?
H3A C3 H3B 108.2 . . ?
C4 C3 H3A 109.6 . . ?
C4 C3 H3B 109.6 . . ?
N1 C4 C3 110.0(6) . . ?
N1 C4 H4A 109.7 . . ?
N1 C4 H4B 109.7 . . ?
C3 C4 H4A 109.7 . . ?
C3 C4 H4B 109.7 . . ?
H4A C4 H4B 108.2 . . ?
C6 C5 N2 121.3(5) . . ?
C6 C5 C10 116.8(5) . . ?
C10 C5 N2 121.9(5) . . ?
F1 C6 C5 118.0(5) . . ?
F1 C6 C7 118.1(5) . . ?
C7 C6 C5 123.8(5) . . ?
C6 C7 H7 120.3 . . ?
C6 C7 C8 119.3(5) . . ?
C8 C7 H7 120.3 . . ?
C7 C8 C9 119.0(5) . . ?
C7 C8 C11 120.2(5) . . ?
C9 C8 C11 120.8(5) . . ?
N3 C9 C8 119.9(5) . . ?
C10 C9 N3 119.7(5) . . ?
C10 C9 C8 120.5(5) . . ?
C5 C10 H10 119.8 . . ?
C9 C10 C5 120.4(5) . . ?
C9 C10 H10 119.8 . . ?
O3 C11 C8 121.5(6) . . ?
O3 C11 C12 122.8(5) . . ?
C12 C11 C8 115.7(5) . . ?
C11 C12 C14 120.7(6) . . ?
C13 C12 C11 120.2(5) . . ?
C13 C12 C14 118.9(6) . . ?
N3 C13 C12 123.7(6) . . ?
N3 C13 H13 118.2 . . ?
C12 C13 H13 118.2 . . ?
O1 C14 C12 115.7(6) . . ?
O2 C14 O1 121.1(6) . . ?
O2 C14 C12 123.2(7) . . ?
N3 C15 H15 115.4 . . ?
N3 C15 C16 119.4(6) . . ?
N3 C15 C17 120.5(5) . . ?
C16 C15 H15 115.4 . . ?
C16 C15 C17 59.4(4) . . ?
C17 C15 H15 115.4 . . ?
C15 C16 H16A 117.6 . . ?
C15 C16 H16B 117.6 . . ?
C15 C16 C17 61.5(4) . . ?
H16A C16 H16B 114.7 . . ?
C17 C16 H16A 117.6 . . ?
C17 C16 H16B 117.6 . . ?
C15 C17 H17A 117.9 . . ?
C15 C17 H17B 117.9 . . ?
C16 C17 C15 59.1(4) . . ?
C16 C17 H17A 117.9 . . ?
C16 C17 H17B 117.9 . . ?
H17A C17 H17B 115.0 . . ?
C24 O5 H5 109.5 . . ?
C19 C18 C23 118.7(5) . . ?
C19 C18 C24 113.7(5) . . ?
C23 C18 C24 127.6(5) . . ?
C18 C19 H19 118.8 . . ?
C18 C19 C20 122.5(6) . . ?
C20 C19 H19 118.8 . . ?
C19 C20 H20 120.7 . . ?
C21 C20 C19 118.6(6) . . ?
C21 C20 H20 120.7 . . ?
C20 C21 H21 120.4 . . ?
C20 C21 C22 119.1(6) . . ?
C22 C21 H21 120.4 . . ?
C21 C22 H22 118.6 . . ?
C23 C22 C21 122.8(6) . . ?
C23 C22 H22 118.6 . . ?
C18 C23 C25 127.9(5) . . ?
C22 C23 C18 118.3(6) . . ?
C22 C23 C25 113.8(6) . . ?
O4 C24 O5 119.2(6) . . ?
O4 C24 C18 118.0(6) . . ?
O5 C24 C18 122.7(6) . . ?
O6 C25 C23 121.3(6) . . ?
O7 C25 O6 120.0(6) . . ?
O7 C25 C23 118.6(6) . . ?

loop_
_geom_bond_atom_site_label_1
_geom_bond_atom_site_label_2
_geom_bond_distance
_geom_bond_site_symmetry_2
_geom_bond_publ_flag
F1 C6 1.355(6) . ?
O1 H1 0.8200 . ?
O1 C14 1.312(8) . ?
O2 C14 1.194(8) . ?
O3 C11 1.253(7) . ?
N1 H1A 0.8900 . ?
N1 H1B 0.8900 . ?
N1 C1 1.487(9) . ?
N1 C4 1.441(9) . ?
N2 C2 1.468(8) . ?
N2 C3 1.446(8) . ?
N2 C5 1.403(7) . ?
N3 C9 1.396(7) . ?
N3 C13 1.339(7) . ?
N3 C15 1.452(8) . ?
C1 H1C 0.9700 . ?
C1 H1D 0.9700 . ?
C1 C2 1.503(9) . ?
C2 H2A 0.9700 . ?
C2 H2B 0.9700 . ?
C3 H3A 0.9700 . ?
C3 H3B 0.9700 . ?
C3 C4 1.517(9) . ?
C4 H4A 0.9700 . ?
C4 H4B 0.9700 . ?
C5 C6 1.390(8) . ?
C5 C10 1.401(8) . ?
C6 C7 1.355(8) . ?
C7 H7 0.9300 . ?
C7 C8 1.391(7) . ?
C8 C9 1.399(8) . ?
C8 C11 1.453(8) . ?
C9 C10 1.392(7) . ?
C10 H10 0.9300 . ?
C11 C12 1.428(8) . ?
C12 C13 1.374(8) . ?
C12 C14 1.498(8) . ?
C13 H13 0.9300 . ?
C15 H15 0.9800 . ?
C15 C16 1.487(9) . ?
C15 C17 1.522(9) . ?
C16 H16A 0.9700 . ?
C16 H16B 0.9700 . ?
C16 C17 1.490(9) . ?
C17 H17A 0.9700 . ?
C17 H17B 0.9700 . ?
O4 C24 1.249(8) . ?
O5 H5 0.8200 . ?
O5 C24 1.273(8) . ?
O6 C25 1.272(8) . ?
O7 C25 1.227(8) . ?
C18 C19 1.374(8) . ?
C18 C23 1.414(8) . ?
C18 C24 1.505(9) . ?
C19 H19 0.9300 . ?
C19 C20 1.400(9) . ?
C20 H20 0.9300 . ?
C20 C21 1.383(10) . ?
C21 H21 0.9300 . ?
C21 C22 1.385(9) . ?
C22 H22 0.9300 . ?
C22 C23 1.378(9) . ?
C23 C25 1.522(9) . ?

loop_
_geom_hbond_atom_site_label_D
_geom_hbond_atom_site_label_H
_geom_hbond_atom_site_label_A
_geom_hbond_distance_DH
_geom_hbond_distance_HA
_geom_hbond_distance_DA
_geom_hbond_angle_DHA
_geom_hbond_site_symmetry_A
_geom_hbond_publ_flag
O1 H1 O3 0.82 1.77 2.525(6) 151.7 . yes
N1 H1A O4 0.89 1.85 2.726(7) 167.1 4 yes
N1 H1B O7 0.89 1.91 2.762(7) 160.8 7_556 yes
O5 H5 O6 0.82 1.61 2.387(7) 156.9 . yes

loop_
_geom_torsion_atom_site_label_1
_geom_torsion_atom_site_label_2
_geom_torsion_atom_site_label_3
_geom_torsion_atom_site_label_4
_geom_torsion
_geom_torsion_site_symmetry_1
_geom_torsion_site_symmetry_2
_geom_torsion_site_symmetry_3
_geom_torsion_site_symmetry_4
_geom_torsion_publ_flag
F1 C6 C7 C8 -179.2(5) . . . . ?
O3 C11 C12 C13 -177.4(6) . . . . ?
O3 C11 C12 C14 -1.1(9) . . . . ?
N1 C1 C2 N2 54.5(8) . . . . ?
N2 C3 C4 N1 -60.6(7) . . . . ?
N2 C5 C6 F1 -2.2(8) . . . . ?
N2 C5 C6 C7 -179.2(5) . . . . ?
N2 C5 C10 C9 -178.1(5) . . . . ?
N3 C9 C10 C5 175.8(5) . . . . ?
N3 C15 C16 C17 110.0(6) . . . . ?
N3 C15 C17 C16 -108.3(7) . . . . ?
C1 N1 C4 C3 59.0(7) . . . . ?
C2 N2 C3 C4 58.2(7) . . . . ?
C2 N2 C5 C6 -68.0(7) . . . . ?
C2 N2 C5 C10 114.8(6) . . . . ?
C3 N2 C2 C1 -55.9(7) . . . . ?
C3 N2 C5 C6 162.9(5) . . . . ?
C3 N2 C5 C10 -14.3(8) . . . . ?
C4 N1 C1 C2 -56.5(7) . . . . ?
C5 N2 C2 C1 171.8(5) . . . . ?
C5 N2 C3 C4 -172.1(5) . . . . ?
C5 C6 C7 C8 -2.3(9) . . . . ?
C6 C5 C10 C9 4.6(8) . . . . ?
C6 C7 C8 C9 3.7(8) . . . . ?
C6 C7 C8 C11 -177.6(5) . . . . ?
C7 C8 C9 N3 179.9(5) . . . . ?
C7 C8 C9 C10 -1.0(8) . . . . ?
C7 C8 C11 O3 -0.5(9) . . . . ?
C7 C8 C11 C12 177.4(5) . . . . ?
C8 C9 C10 C5 -3.2(8) . . . . ?
C8 C11 C12 C13 4.7(8) . . . . ?
C8 C11 C12 C14 -178.9(5) . . . . ?
C9 N3 C13 C12 -0.3(9) . . . . ?
C9 N3 C15 C16 -144.5(6) . . . . ?
C9 N3 C15 C17 -74.8(7) . . . . ?
C9 C8 C11 O3 178.1(5) . . . . ?
C9 C8 C11 C12 -4.0(8) . . . . ?
C10 C5 C6 F1 175.0(5) . . . . ?
C10 C5 C6 C7 -1.9(9) . . . . ?
C11 C8 C9 N3 1.3(8) . . . . ?
C11 C8 C9 C10 -179.7(5) . . . . ?
C11 C12 C13 N3 -2.7(9) . . . . ?
C11 C12 C14 O1 0.7(9) . . . . ?
C11 C12 C14 O2 -178.5(7) . . . . ?
C13 N3 C9 C8 1.0(8) . . . . ?
C13 N3 C9 C10 -178.0(5) . . . . ?
C13 N3 C15 C16 44.0(8) . . . . ?
C13 N3 C15 C17 113.7(6) . . . . ?
C13 C12 C14 O1 177.1(6) . . . . ?
C13 C12 C14 O2 -2.1(10) . . . . ?
C14 C12 C13 N3 -179.1(6) . . . . ?
C15 N3 C9 C8 -170.5(5) . . . . ?
C15 N3 C9 C10 10.4(8) . . . . ?
C15 N3 C13 C12 171.2(6) . . . . ?
C18 C19 C20 C21 1.1(11) . . . . ?
C18 C23 C25 O6 1.5(11) . . . . ?
C18 C23 C25 O7 178.7(6) . . . . ?
C19 C18 C23 C22 -0.5(9) . . . . ?
C19 C18 C23 C25 -179.9(6) . . . . ?
C19 C18 C24 O4 -0.8(10) . . . . ?
C19 C18 C24 O5 -180.0(7) . . . . ?
C19 C20 C21 C22 -1.6(10) . . . . ?
C20 C21 C22 C23 1.1(10) . . . . ?
C21 C22 C23 C18 0.0(9) . . . . ?
C21 C22 C23 C25 179.5(6) . . . . ?
C22 C23 C25 O6 -178.0(6) . . . . ?
C22 C23 C25 O7 -0.7(10) . . . . ?
C23 C18 C19 C20 0.0(10) . . . . ?
C23 C18 C24 O4 -179.4(7) . . . . ?
C23 C18 C24 O5 1.4(12) . . . . ?
C24 C18 C19 C20 -178.8(7) . . . . ?
C24 C18 C23 C22 178.0(6) . . . . ?
C24 C18 C23 C25 -1.4(11) . . . . ?
